data_4080823
loop_
_publ_author_name
'Guard, Louise M.'
'Hazari, Nilay'

_publ_section_title
;
 Synthesis and Reactivity of Magnesium Complexes Supported by
 Tris(2-dimethylaminoethyl)amine (Me6tren)
;
_journal_issue 9
_journal_name_full Organometallics
_journal_page_first 2787
_journal_paper_doi 10.1021/om4002186
_journal_volume 32
_journal_year 2013
_chemical_formula_moiety 'C14 H36 Mg N4'
_chemical_formula_sum 'C14 H36 Mg N4'
_chemical_formula_weight 284.78
_space_group_crystal_system monoclinic
_space_group_IT_number 14
_space_group_name_Hall '-P 2yn'
_space_group_name_H-M_alt 'P 1 21/n 1'
_symmetry_space_group_name_Hall '-P 2yn'
_symmetry_space_group_name_H-M 'P 1 21/n 1'
_atom_sites_solution_hydrogens geom
_atom_sites_solution_primary direct
_atom_sites_solution_secondary difmap
_cell_angle_alpha 90.00
_cell_angle_beta 99.555(7)
_cell_angle_gamma 90.00
_cell_formula_units_Z 4
_cell_length_a 8.3141(3)
_cell_length_b 11.5776(5)
_cell_length_c 19.5193(14)
_cell_measurement_reflns_used 10387
_cell_measurement_temperature 223
_cell_measurement_theta_max 25.4
_cell_measurement_theta_min 3.3
_cell_volume 1852.81(17)
_computing_cell_refinement
;
CrystalClear-SM Expert 2.0 r12 (Rigaku, 2011)
;
_computing_data_collection
;
CrystalClear-SM Expert 2.0 r12 (Rigaku, 2011)
;
_computing_data_reduction
;
CrystalClear-SM Expert 2.0 r12 (Rigaku, 2011)
;
_computing_molecular_graphics
;
O. V. Dolomanov, L. J. Bourhis, R. J. Gildea, J. A. K. Howard and H. Puschmann,
OLEX2: a complete structure solution, refinement and analysis program.
J. Appl. Cryst. (2009). 42, 339-341.
;
_computing_publication_material
;
O. V. Dolomanov, L. J. Bourhis, R. J. Gildea, J. A. K. Howard and H. Puschmann,
OLEX2: a complete structure solution, refinement and analysis program.
J. Appl. Cryst. (2009). 42, 339-341.
;
_computing_structure_refinement
;
XL, G.M. Sheldrick, Acta Cryst.
(2008). A64, 112-122
;
_computing_structure_solution
;
XS, G.M. Sheldrick, Acta Cryst.
(2008). A64, 112-122
;
_diffrn_ambient_temperature 223
_diffrn_detector 'Image Plate'
_diffrn_detector_area_resol_mean 13.6612
_diffrn_detector_type 'Rigaku IP'
_diffrn_measured_fraction_theta_full 0.995
_diffrn_measured_fraction_theta_max 0.995
_diffrn_measurement_details
;
scan:
    Number of images: 180
               Slice: -120.0000 - 60.0000
         Image width: 1.0000
            Exp time: 50.0000
       Rotation axis: Omega
               Omega: 0.0000
               Kappa: 54.0000
                 Phi: 0.0000
                 XTD: 50.2626
              2theta: -28.5158
scan:
    Number of images: 180
               Slice: -120.0000 - 60.0000
         Image width: 1.0000
            Exp time: 50.0000
       Rotation axis: Omega
               Omega: 0.0000
               Kappa: 54.0000
                 Phi: 120.0000
                 XTD: 50.2626
              2theta: -28.5158
scan:
    Number of images: 180
               Slice: -120.0000 - 60.0000
         Image width: 1.0000
            Exp time: 50.0000
       Rotation axis: Omega
               Omega: 0.0000
               Kappa: 54.0000
                 Phi: 240.0000
                 XTD: 50.2626
              2theta: -28.5158
;
_diffrn_measurement_device 'four-circle diffractometer'
_diffrn_measurement_device_type 'Rigaku R-AXIS SPIDER IP'
_diffrn_measurement_method '\w scans'
_diffrn_measurement_specimen_support Fiber
_diffrn_orient_matrix_type FS_PROCESS
_diffrn_orient_matrix_UB_11 0.010142
_diffrn_orient_matrix_UB_12 0.001574
_diffrn_orient_matrix_UB_13 -0.081373
_diffrn_orient_matrix_UB_21 -0.056174
_diffrn_orient_matrix_UB_22 -0.059203
_diffrn_orient_matrix_UB_23 -0.008147
_diffrn_orient_matrix_UB_31 -0.058894
_diffrn_orient_matrix_UB_32 0.056740
_diffrn_orient_matrix_UB_33 -0.006243
_diffrn_radiation_monochromator graphite
_diffrn_radiation_probe x-ray
_diffrn_radiation_type MoK\a
_diffrn_radiation_wavelength 0.71073
_diffrn_radiation_xray_symbol K-L~3~
_diffrn_reflns_av_R_equivalents 0.0643
_diffrn_reflns_av_unetI/netI 0.0357
_diffrn_reflns_limit_h_max 11
_diffrn_reflns_limit_h_min -10
_diffrn_reflns_limit_k_max 15
_diffrn_reflns_limit_k_min -15
_diffrn_reflns_limit_l_max 26
_diffrn_reflns_limit_l_min -26
_diffrn_reflns_number 36292
_diffrn_reflns_theta_full 28.28
_diffrn_reflns_theta_max 28.28
_diffrn_reflns_theta_min 3.04
_diffrn_source 'sealed X-ray tube'
_diffrn_source_current 40.0
_diffrn_source_power 2.0
_diffrn_source_target Mo
_diffrn_source_voltage 50.0
_diffrn_standards_decay_% 0
_diffrn_standards_interval_count 0
_diffrn_standards_interval_time 0
_diffrn_standards_number 0
_exptl_absorpt_coefficient_mu 0.092
_exptl_absorpt_correction_T_max 1.000
_exptl_absorpt_correction_T_min 0.684
_exptl_absorpt_correction_type multi-scan
_exptl_absorpt_process_details 'Jacobson, R. (1998) Private Communication'
_exptl_crystal_colour colourless
_exptl_crystal_colour_primary colourless
_exptl_crystal_density_diffrn 1.021
_exptl_crystal_density_method 'not measured'
_exptl_crystal_description block
_exptl_crystal_F_000 640
_exptl_crystal_recrystallization_method 'ether/pentane at -30C'
_exptl_crystal_size_max 0.2
_exptl_crystal_size_mid 0.2
_exptl_crystal_size_min 0.2
_refine_diff_density_max 0.255
_refine_diff_density_min -0.205
_refine_diff_density_rms 0.041
_refine_ls_extinction_method none
_refine_ls_goodness_of_fit_ref 1.059
_refine_ls_hydrogen_treatment constr
_refine_ls_matrix_type full
_refine_ls_number_parameters 227
_refine_ls_number_reflns 4566
_refine_ls_number_restraints 170
_refine_ls_restrained_S_all 1.042
_refine_ls_R_factor_all 0.0622
_refine_ls_R_factor_gt 0.0458
_refine_ls_shift/su_max 0.001
_refine_ls_shift/su_mean 0.000
_refine_ls_structure_factor_coef Fsqd
_refine_ls_weighting_details 'calc w=1/[\s^2^(Fo^2^)+(0.0406P)^2^+0.5807P] where P=(Fo^2^+2Fc^2^)/3'
_refine_ls_weighting_scheme calc
_refine_ls_wR_factor_gt 0.1004
_refine_ls_wR_factor_ref 0.1081
_reflns_number_gt 3617
_reflns_number_total 4566
_reflns_threshold_expression >2sigma(I)
_cod_data_source_file om4002186_si_002.cif
_cod_data_source_block '_Compound5'
_cod_depositor_comments
;
The following automatic conversions were performed:

'_exptl_absorpt_correction_type' value 'Multi-scan' changed to
'multi-scan' according to
/home/saulius/struct/CIF-dictionaries/cif_core.dic dictionary named
'cif_core.dic' version 2.3.1 from 2005-06-27.

Automatic conversion script
Id: cif_fix_values 1891 2012-01-12 08:04:46Z andrius 
;
_cod_original_cell_volume 1852.80(16)
_cod_database_code 4080823
_olex2_refinement_description
;
1. Fixed Uiso
 At 1.2 times of:
  {H4A,H4B} of C4, {H7A,H7B} of C7, {H8A,H8B} of C8, {H11A,H11B} of C11A,
  {H3A,H3B} of C3, {H12A,H12B} of C12A, {H11C,H11D} of C11B, {H12C,H12D} of C12B
 At 1.5 times of:
  {H5A,H5B,H5C} of C5, {H6A,H6B,H6C} of C6, {H9A,H9B,H9C} of C9, {H10A,H10B,
  H10C} of C10, {H2A,H2B,H2C} of C2, {H1A,H1B,H1C} of C1, {H13A,H13B,H13C} of
  C13A, {H14A,H14B,H14C} of C14A, {H13D,H13E,H13F} of C13B, {H14D,H14E,H14F} of
  C14B
2. Rigid bond restraints
 N2, C11A, C12A, N4A, C13A, C14A, C11B, C12B, N4B, C13B, C14B
 with sigma for 1-2 distances of 0.005 and sigma for 1-3 distances of 0.005
3. Uiso/Uaniso restraints and constraints
N2 ~ C11A ~ C12A ~ N4A ~ C13A ~ C14A ~ C11B ~ C12B ~ N4B ~ C13B ~ C14B: within 1.7A with sigma of 0.02 and sigma for terminal atoms of 0.04
4. Same fragment restrains
{N2, C11A, C12A, N4A, C14A, C13A}
{N2, C11B, C12B, N4B, C13B, C14B}
as
{N2, C11A, C12A, N4A, C13A, C14A}
5. Others
 Fixed Sof: C11A(0.31206) H11A(0.31206) H11B(0.31206) C12A(0.31206)
 H12A(0.31206) H12B(0.31206) N4A(0.31206) C13A(0.31206) H13A(0.31206)
 H13B(0.31206) H13C(0.31206) C14A(0.31206) H14A(0.31206) H14B(0.31206)
 H14C(0.31206) C11B(0.68794) H11C(0.68794) H11D(0.68794) C12B(0.68794)
 H12C(0.68794) H12D(0.68794) N4B(0.68794) C13B(0.68794) H13D(0.68794)
 H13E(0.68794) H13F(0.68794) C14B(0.68794) H14D(0.68794) H14E(0.68794)
 H14F(0.68794)
6.a Secondary CH2 refined with riding coordinates:
 C3(H3A,H3B), C4(H4A,H4B), C7(H7A,H7B), C8(H8A,H8B), C11A(H11A,H11B),
 C12A(H12A,H12B), C11B(H11C,H11D), C12B(H12C,H12D)
6.b Idealised Me refined as rotating group:
 C1(H1A,H1B,H1C), C2(H2A,H2B,H2C), C5(H5A,H5B,H5C), C6(H6A,H6B,H6C), C9(H9A,
 H9B,H9C), C10(H10A,H10B,H10C), C13A(H13A,H13B,H13C), C14A(H14A,H14B,H14C),
 C13B(H13D,H13E,H13F), C14B(H14D,H14E,H14F)
;

loop_
_space_group_symop_id
_space_group_symop_operation_xyz
1 'x, y, z'
2 '-x+1/2, y+1/2, -z+1/2'
3 '-x, -y, -z'
4 'x-1/2, -y-1/2, z-1/2'

loop_
_atom_site_label
_atom_site_type_symbol
_atom_site_fract_x
_atom_site_fract_y
_atom_site_fract_z
_atom_site_U_iso_or_equiv
_atom_site_adp_type
_atom_site_occupancy
_atom_site_symmetry_multiplicity
_atom_site_calc_flag
_atom_site_refinement_flags
_atom_site_disorder_assembly
_atom_site_disorder_group
Mg1 Mg 0.96699(5) 0.45401(3) 0.68065(2) 0.02125(12) Uani 1 1 d . A .
N1 N 1.12316(12) 0.32978(9) 0.75751(5) 0.0236(2) Uani 1 1 d . . .
N3 N 0.70993(13) 0.43610(9) 0.61705(6) 0.0254(2) Uani 1 1 d . . .
C1 C 0.89011(18) 0.56019(12) 0.76320(7) 0.0333(3) Uani 1 1 d . . .
H1A H 0.9860 0.5820 0.7970 0.050 Uiso 1 1 calc R . .
H1B H 0.8147 0.5158 0.7866 0.050 Uiso 1 1 calc R . .
H1C H 0.8354 0.6300 0.7427 0.050 Uiso 1 1 calc R . .
C2 C 1.11135(16) 0.54999(11) 0.61701(7) 0.0267(3) Uani 1 1 d . . .
H2A H 1.1068 0.6325 0.6276 0.040 Uiso 1 1 calc R . .
H2B H 1.0676 0.5372 0.5678 0.040 Uiso 1 1 calc R . .
H2C H 1.2248 0.5235 0.6269 0.040 Uiso 1 1 calc R . .
C3 C 0.79493(15) 0.24064(11) 0.58714(7) 0.0266(3) Uani 1 1 d . A .
H3A H 0.7363 0.2038 0.6216 0.032 Uiso 1 1 calc R . .
H3B H 0.7949 0.1861 0.5481 0.032 Uiso 1 1 calc R . .
C4 C 0.70793(16) 0.35104(12) 0.56055(7) 0.0286(3) Uani 1 1 d . . .
H4A H 0.7618 0.3846 0.5236 0.034 Uiso 1 1 calc R . .
H4B H 0.5936 0.3331 0.5401 0.034 Uiso 1 1 calc R . .
C5 C 0.59266(17) 0.40297(14) 0.66250(8) 0.0372(3) Uani 1 1 d . . .
H5A H 0.5935 0.4611 0.6990 0.056 Uiso 1 1 calc R . .
H5B H 0.6234 0.3277 0.6837 0.056 Uiso 1 1 calc R . .
H5C H 0.4830 0.3980 0.6350 0.056 Uiso 1 1 calc R . .
C6 C 0.66432(19) 0.55041(12) 0.58709(8) 0.0381(4) Uani 1 1 d . . .
H6A H 0.5519 0.5480 0.5622 0.057 Uiso 1 1 calc R . .
H6B H 0.7378 0.5715 0.5547 0.057 Uiso 1 1 calc R . .
H6C H 0.6729 0.6079 0.6244 0.057 Uiso 1 1 calc R . .
C7 C 1.02899(17) 0.17857(11) 0.67152(7) 0.0310(3) Uani 1 1 d . A .
H7A H 1.0646 0.1099 0.6478 0.037 Uiso 1 1 calc R . .
H7B H 0.9419 0.1542 0.6974 0.037 Uiso 1 1 calc R . .
C8 C 1.17194(16) 0.22640(11) 0.72196(7) 0.0298(3) Uani 1 1 d . . .
H8A H 1.2128 0.1667 0.7568 0.036 Uiso 1 1 calc R . .
H8B H 1.2615 0.2466 0.6965 0.036 Uiso 1 1 calc R . .
C9 C 1.26969(17) 0.39307(12) 0.79004(8) 0.0339(3) Uani 1 1 d . . .
H9A H 1.2372 0.4608 0.8146 0.051 Uiso 1 1 calc R . .
H9B H 1.3315 0.4182 0.7541 0.051 Uiso 1 1 calc R . .
H9C H 1.3379 0.3424 0.8231 0.051 Uiso 1 1 calc R . .
C10 C 1.03039(19) 0.29609(14) 0.81238(8) 0.0394(4) Uani 1 1 d . . .
H10A H 1.0963 0.2436 0.8450 0.059 Uiso 1 1 calc R . .
H10B H 0.9295 0.2571 0.7914 0.059 Uiso 1 1 calc R . .
H10C H 1.0035 0.3652 0.8372 0.059 Uiso 1 1 calc R . .
N2 N 0.96460(12) 0.26577(9) 0.61971(5) 0.0222(2) Uani 1 1 d DU . .
C11A C 1.0952(13) 0.2726(10) 0.5765(5) 0.0213(18) Uani 0.31 1 d PDU A 1
H11A H 1.1863 0.3187 0.6019 0.026 Uiso 0.31 1 calc PR A 1
H11B H 1.0520 0.3150 0.5333 0.026 Uiso 0.31 1 calc PR A 1
C12A C 1.1634(5) 0.1570(3) 0.5566(2) 0.0258(8) Uani 0.31 1 d PDU A 1
H12A H 1.2331 0.1226 0.5975 0.031 Uiso 0.31 1 calc PR A 1
H12B H 1.0727 0.1029 0.5405 0.031 Uiso 0.31 1 calc PR A 1
N4A N 1.2600(12) 0.1756(12) 0.5007(5) 0.0230(15) Uani 0.31 1 d PDU A 1
C13A C 1.3842(6) 0.0859(4) 0.5026(3) 0.0367(11) Uani 0.31 1 d PDU A 1
H13A H 1.4565 0.0877 0.5476 0.055 Uiso 0.31 1 calc PR A 1
H13B H 1.4481 0.0997 0.4654 0.055 Uiso 0.31 1 calc PR A 1
H13C H 1.3313 0.0102 0.4959 0.055 Uiso 0.31 1 calc PR A 1
C14A C 1.1554(7) 0.1740(5) 0.4329(3) 0.0364(11) Uani 0.31 1 d PDU A 1
H14A H 1.2204 0.1919 0.3968 0.055 Uiso 0.31 1 calc PR A 1
H14B H 1.0688 0.2317 0.4320 0.055 Uiso 0.31 1 calc PR A 1
H14C H 1.1065 0.0972 0.4245 0.055 Uiso 0.31 1 calc PR A 1
C11B C 1.0618(6) 0.2846(4) 0.5630(2) 0.0228(9) Uani 0.69 1 d PDU A 2
H11C H 1.1758 0.3008 0.5848 0.027 Uiso 0.69 1 calc PR A 2
H11D H 1.0196 0.3549 0.5373 0.027 Uiso 0.69 1 calc PR A 2
C12B C 1.0647(2) 0.18694(16) 0.51010(10) 0.0264(4) Uani 0.69 1 d PDU A 2
H12C H 1.0409 0.1126 0.5314 0.032 Uiso 0.69 1 calc PR A 2
H12D H 0.9786 0.2007 0.4694 0.032 Uiso 0.69 1 calc PR A 2
N4B N 1.2221(6) 0.1796(6) 0.4872(2) 0.0312(9) Uani 0.69 1 d PDU A 2
C13B C 1.2078(4) 0.1247(3) 0.41908(13) 0.0494(7) Uani 0.69 1 d PDU A 2
H13D H 1.1584 0.0482 0.4208 0.074 Uiso 0.69 1 calc PR A 2
H13E H 1.3164 0.1168 0.4063 0.074 Uiso 0.69 1 calc PR A 2
H13F H 1.1390 0.1724 0.3844 0.074 Uiso 0.69 1 calc PR A 2
C14B C 1.3403(3) 0.1187(2) 0.53754(15) 0.0440(6) Uani 0.69 1 d PDU A 2
H14D H 1.3066 0.0379 0.5403 0.066 Uiso 0.69 1 calc PR A 2
H14E H 1.3464 0.1552 0.5832 0.066 Uiso 0.69 1 calc PR A 2
H14F H 1.4476 0.1218 0.5231 0.066 Uiso 0.69 1 calc PR A 2

loop_
_atom_site_aniso_label
_atom_site_aniso_U_11
_atom_site_aniso_U_22
_atom_site_aniso_U_33
_atom_site_aniso_U_23
_atom_site_aniso_U_13
_atom_site_aniso_U_12
Mg1 0.0225(2) 0.0195(2) 0.0223(2) 0.00054(16) 0.00540(17) 0.00153(16)
N1 0.0254(5) 0.0208(5) 0.0249(5) 0.0020(4) 0.0053(4) -0.0015(4)
N3 0.0232(5) 0.0244(6) 0.0288(6) 0.0020(4) 0.0052(5) 0.0033(4)
C1 0.0355(8) 0.0335(8) 0.0319(8) -0.0046(6) 0.0083(6) 0.0073(6)
C2 0.0296(7) 0.0226(6) 0.0281(7) 0.0012(5) 0.0054(5) -0.0018(5)
C3 0.0253(7) 0.0232(6) 0.0302(7) -0.0019(5) 0.0010(5) -0.0026(5)
C4 0.0294(7) 0.0280(7) 0.0263(7) 0.0009(5) -0.0017(5) 0.0007(5)
C5 0.0236(7) 0.0466(9) 0.0431(9) 0.0005(7) 0.0109(6) -0.0007(6)
C6 0.0406(8) 0.0284(7) 0.0419(9) 0.0053(6) -0.0029(7) 0.0105(6)
C7 0.0331(7) 0.0177(6) 0.0388(8) 0.0016(5) -0.0033(6) 0.0014(5)
C8 0.0282(7) 0.0226(6) 0.0369(8) -0.0003(6) 0.0002(6) 0.0051(5)
C9 0.0344(8) 0.0306(7) 0.0337(8) -0.0017(6) -0.0030(6) -0.0054(6)
C10 0.0410(8) 0.0418(9) 0.0381(8) 0.0146(7) 0.0146(7) 0.0032(7)
N2 0.0217(5) 0.0195(5) 0.0258(5) 0.0012(4) 0.0053(4) 0.0001(4)
C11A 0.021(4) 0.020(3) 0.023(4) 0.000(3) 0.005(3) 0.005(2)
C12A 0.029(2) 0.0194(18) 0.031(2) -0.0007(16) 0.0095(17) 0.0031(15)
N4A 0.020(3) 0.025(2) 0.026(3) -0.003(3) 0.008(2) 0.003(3)
C13A 0.031(2) 0.034(3) 0.048(3) -0.007(2) 0.014(2) 0.0081(19)
C14A 0.048(3) 0.034(3) 0.029(2) -0.002(2) 0.010(2) 0.001(2)
C11B 0.023(2) 0.0205(14) 0.0255(18) -0.0012(12) 0.0054(15) -0.0016(12)
C12B 0.0287(10) 0.0251(9) 0.0264(10) -0.0026(7) 0.0077(8) -0.0022(7)
N4B 0.033(2) 0.0297(15) 0.0334(18) -0.0077(14) 0.0128(14) -0.0064(16)
C13B 0.0600(18) 0.0516(17) 0.0439(14) -0.0193(13) 0.0302(13) -0.0154(13)
C14B 0.0330(12) 0.0411(14) 0.0596(16) -0.0073(13) 0.0126(12) 0.0046(10)

loop_
_atom_type_symbol
_atom_type_description
_atom_type_scat_dispersion_real
_atom_type_scat_dispersion_imag
_atom_type_scat_source
C C 0.0033 0.0016 'International Tables Vol C Tables 4.2.6.8 and 6.1.1.4'
H H 0.0000 0.0000 'International Tables Vol C Tables 4.2.6.8 and 6.1.1.4'
Mg Mg 0.0486 0.0363 'International Tables Vol C Tables 4.2.6.8 and 6.1.1.4'
N N 0.0061 0.0033 'International Tables Vol C Tables 4.2.6.8 and 6.1.1.4'

loop_
_geom_angle_atom_site_label_1
_geom_angle_atom_site_label_2
_geom_angle_atom_site_label_3
_geom_angle
N1 Mg1 N2 73.98(4)
N3 Mg1 N1 131.76(4)
N3 Mg1 N2 74.27(4)
C1 Mg1 N1 94.14(5)
C1 Mg1 N3 95.09(5)
C1 Mg1 N2 149.33(5)
C2 Mg1 N1 112.64(5)
C2 Mg1 N3 106.87(5)
C2 Mg1 C1 112.82(6)
C2 Mg1 N2 97.84(4)
C8 N1 Mg1 111.60(8)
C9 N1 Mg1 107.77(8)
C9 N1 C8 109.55(10)
C9 N1 C10 108.30(11)
C10 N1 Mg1 109.32(8)
C10 N1 C8 110.22(11)
C4 N3 Mg1 110.99(8)
C5 N3 Mg1 110.33(8)
C5 N3 C4 110.45(11)
C6 N3 Mg1 106.81(8)
C6 N3 C4 109.45(11)
C6 N3 C5 108.72(11)
Mg1 C1 H1A 109.5
Mg1 C1 H1B 109.5
Mg1 C1 H1C 109.5
H1A C1 H1B 109.5
H1A C1 H1C 109.5
H1B C1 H1C 109.5
Mg1 C2 H2A 109.5
Mg1 C2 H2B 109.5
Mg1 C2 H2C 109.5
H2A C2 H2B 109.5
H2A C2 H2C 109.5
H2B C2 H2C 109.5
H3A C3 H3B 108.1
C4 C3 H3A 109.6
C4 C3 H3B 109.6
N2 C3 H3A 109.6
N2 C3 H3B 109.6
N2 C3 C4 110.39(10)
N3 C4 C3 111.15(11)
N3 C4 H4A 109.4
N3 C4 H4B 109.4
C3 C4 H4A 109.4
C3 C4 H4B 109.4
H4A C4 H4B 108.0
N3 C5 H5A 109.5
N3 C5 H5B 109.5
N3 C5 H5C 109.5
H5A C5 H5B 109.5
H5A C5 H5C 109.5
H5B C5 H5C 109.5
N3 C6 H6A 109.5
N3 C6 H6B 109.5
N3 C6 H6C 109.5
H6A C6 H6B 109.5
H6A C6 H6C 109.5
H6B C6 H6C 109.5
H7A C7 H7B 108.1
C8 C7 H7A 109.5
C8 C7 H7B 109.5
N2 C7 H7A 109.5
N2 C7 H7B 109.5
N2 C7 C8 110.71(11)
N1 C8 C7 110.79(11)
N1 C8 H8A 109.5
N1 C8 H8B 109.5
C7 C8 H8A 109.5
C7 C8 H8B 109.5
H8A C8 H8B 108.1
N1 C9 H9A 109.5
N1 C9 H9B 109.5
N1 C9 H9C 109.5
H9A C9 H9B 109.5
H9A C9 H9C 109.5
H9B C9 H9C 109.5
N1 C10 H10A 109.5
N1 C10 H10B 109.5
N1 C10 H10C 109.5
H10A C10 H10B 109.5
H10A C10 H10C 109.5
H10B C10 H10C 109.5
C3 N2 Mg1 108.09(7)
C3 N2 C11A 120.2(5)
C3 N2 C11B 107.8(2)
C7 N2 Mg1 107.53(8)
C7 N2 C3 112.00(10)
C7 N2 C11A 102.2(4)
C7 N2 C11B 115.60(18)
C11A N2 Mg1 106.1(5)
C11A N2 C11B 14.5(5)
C11B N2 Mg1 105.4(2)
N2 C11A H11A 108.3
N2 C11A H11B 108.3
N2 C11A C12A 115.8(8)
H11A C11A H11B 107.4
C12A C11A H11A 108.3
C12A C11A H11B 108.3
C11A C12A H12A 109.8
C11A C12A H12B 109.8
H12A C12A H12B 108.3
N4A C12A C11A 109.3(7)
N4A C12A H12A 109.8
N4A C12A H12B 109.8
C13A N4A C12A 110.3(8)
C14A N4A C12A 110.7(7)
C14A N4A C13A 109.0(8)
N2 C11B H11C 107.9
N2 C11B H11D 107.9
N2 C11B C12B 117.6(4)
H11C C11B H11D 107.2
C12B C11B H11C 107.9
C12B C11B H11D 107.9
C11B C12B H12C 109.3
C11B C12B H12D 109.3
H12C C12B H12D 108.0
N4B C12B C11B 111.4(3)
N4B C12B H12C 109.3
N4B C12B H12D 109.3
C12B N4B C13B 111.3(4)
C14B N4B C12B 111.3(4)
C14B N4B C13B 110.4(4)
N4B C13B H13D 109.5
N4B C13B H13E 109.5
N4B C13B H13F 109.5
H13D C13B H13E 109.5
H13D C13B H13F 109.5
H13E C13B H13F 109.5
N4B C14B H14D 109.5
N4B C14B H14E 109.5
N4B C14B H14F 109.5
H14D C14B H14E 109.5
H14D C14B H14F 109.5
H14E C14B H14F 109.5

loop_
_geom_bond_atom_site_label_1
_geom_bond_atom_site_label_2
_geom_bond_distance
Mg1 N1 2.3148(11)
Mg1 N3 2.2959(12)
Mg1 C1 2.2042(14)
Mg1 C2 2.1710(13)
Mg1 N2 2.4814(11)
N1 C8 1.4738(16)
N1 C9 1.4722(17)
N1 C10 1.4726(17)
N3 C4 1.4766(17)
N3 C5 1.4738(17)
N3 C6 1.4709(17)
C1 H1A 0.9800
C1 H1B 0.9800
C1 H1C 0.9800
C2 H2A 0.9800
C2 H2B 0.9800
C2 H2C 0.9800
C3 H3A 0.9900
C3 H3B 0.9900
C3 C4 1.5171(18)
C3 N2 1.4768(16)
C4 H4A 0.9900
C4 H4B 0.9900
C5 H5A 0.9800
C5 H5B 0.9800
C5 H5C 0.9800
C6 H6A 0.9800
C6 H6B 0.9800
C6 H6C 0.9800
C7 H7A 0.9900
C7 H7B 0.9900
C7 C8 1.5166(19)
C7 N2 1.4658(16)
C8 H8A 0.9900
C8 H8B 0.9900
C9 H9A 0.9800
C9 H9B 0.9800
C9 H9C 0.9800
C10 H10A 0.9800
C10 H10B 0.9800
C10 H10C 0.9800
N2 C11A 1.484(11)
N2 C11B 1.490(5)
C11A H11A 0.9900
C11A H11B 0.9900
C11A C12A 1.529(10)
C12A H12A 0.9900
C12A H12B 0.9900
C12A N4A 1.473(11)
N4A C13A 1.461(10)
N4A C14A 1.459(8)
C13A H13A 0.9800
C13A H13B 0.9800
C13A H13C 0.9800
C14A H14A 0.9800
C14A H14B 0.9800
C14A H14C 0.9800
C11B H11C 0.9900
C11B H11D 0.9900
C11B C12B 1.535(5)
C12B H12C 0.9900
C12B H12D 0.9900
C12B N4B 1.454(5)
N4B C13B 1.461(5)
N4B C14B 1.452(4)
C13B H13D 0.9800
C13B H13E 0.9800
C13B H13F 0.9800
C14B H14D 0.9800
C14B H14E 0.9800
C14B H14F 0.9800

loop_
_geom_torsion_atom_site_label_1
_geom_torsion_atom_site_label_2
_geom_torsion_atom_site_label_3
_geom_torsion_atom_site_label_4
_geom_torsion
Mg1 N1 C8 C7 -44.56(13)
Mg1 N3 C4 C3 47.68(12)
Mg1 N2 C11A C12A 157.0(6)
Mg1 N2 C11B C12B -172.5(2)
N1 Mg1 N3 C4 -70.43(10)
N1 Mg1 N3 C5 52.34(11)
N1 Mg1 N3 C6 170.34(8)
N1 Mg1 N2 C3 134.04(8)
N1 Mg1 N2 C7 12.95(8)
N1 Mg1 N2 C11A -95.8(4)
N1 Mg1 N2 C11B -110.88(19)
N3 Mg1 N1 C8 67.20(10)
N3 Mg1 N1 C9 -172.48(8)
N3 Mg1 N1 C10 -54.98(11)
N3 Mg1 N2 C3 -9.16(8)
N3 Mg1 N2 C7 -130.26(9)
N3 Mg1 N2 C11A 121.0(4)
N3 Mg1 N2 C11B 105.92(19)
C1 Mg1 N1 C8 167.80(9)
C1 Mg1 N1 C9 -71.88(9)
C1 Mg1 N1 C10 45.62(10)
C1 Mg1 N3 C4 -170.61(9)
C1 Mg1 N3 C5 -47.84(10)
C1 Mg1 N3 C6 70.16(10)
C1 Mg1 N2 C3 63.73(13)
C1 Mg1 N2 C7 -57.37(13)
C1 Mg1 N2 C11A -166.1(4)
C1 Mg1 N2 C11B 178.8(2)
C2 Mg1 N1 C8 -75.37(9)
C2 Mg1 N1 C9 44.95(10)
C2 Mg1 N1 C10 162.46(9)
C2 Mg1 N3 C4 73.68(9)
C2 Mg1 N3 C5 -163.55(9)
C2 Mg1 N3 C6 -45.56(10)
C2 Mg1 N2 C3 -114.56(8)
C2 Mg1 N2 C7 124.34(8)
C2 Mg1 N2 C11A 15.6(4)
C2 Mg1 N2 C11B 0.52(19)
C3 N2 C11A C12A -80.2(7)
C3 N2 C11B C12B -57.3(3)
C4 C3 N2 Mg1 36.24(12)
C4 C3 N2 C7 154.51(11)
C4 C3 N2 C11A -85.6(5)
C4 C3 N2 C11B -77.2(2)
C5 N3 C4 C3 -75.02(14)
C6 N3 C4 C3 165.32(11)
C7 N2 C11A C12A 44.5(8)
C7 N2 C11B C12B 68.9(4)
C8 C7 N2 Mg1 -40.18(13)
C8 C7 N2 C3 -158.79(11)
C8 C7 N2 C11A 71.3(5)
C8 C7 N2 C11B 77.2(3)
C9 N1 C8 C7 -163.83(11)
C10 N1 C8 C7 77.10(14)
N2 Mg1 N1 C8 16.59(8)
N2 Mg1 N1 C9 136.91(9)
N2 Mg1 N1 C10 -105.59(9)
N2 Mg1 N3 C4 -19.92(8)
N2 Mg1 N3 C5 102.85(9)
N2 Mg1 N3 C6 -139.15(10)
N2 C3 C4 N3 -57.47(14)
N2 C7 C8 N1 58.45(15)
N2 C11A C12A N4A 166.2(7)
N2 C11B C12B N4B -145.1(3)
C11A N2 C11B C12B 93(3)
C11A C12A N4A C13A 153.5(8)
C11A C12A N4A C14A -85.8(10)
C11B N2 C11A C12A -114(3)
C11B C12B N4B C13B -156.1(4)
C11B C12B N4B C14B 80.3(5)
